data_7125735
loop_
_publ_author_name
'Chen, Wenqiang'
'Fu, Li'
'Chen, Chunfei'
'Xiao, Junan'
'Li, Wenxiu'
'Zhang, Liangliang'
'Xiao, Qi'
'Huang, Chusheng'
'Sheng, Jiarong'
'Song, Xiangzhi'

_publ_section_title
;
 Unexpected reaction patterns enable simultaneous differentiation of
 H<sub>2</sub>S, H<sub>2</sub>S<sub>n</sub> and biothiols.
;
_journal_issue 56
_journal_name_full 'Chemical communications (Cambridge, England)'
_journal_page_first 8130
_journal_page_last 8133
_journal_paper_doi 10.1039/c9cc03054a
_journal_volume 55
_journal_year 2019
_chemical_formula_sum 'C68 H60 N12 O8 S4'
_chemical_formula_weight 1301.52
_space_group_IT_number 2
_space_group_name_Hall '-P 1'
_space_group_name_H-M_alt 'P -1'
_symmetry_cell_setting triclinic
_symmetry_space_group_name_H-M 'P -1'
_atom_sites_solution_hydrogens geom
_atom_sites_solution_primary direct
_atom_sites_solution_secondary difmap
_audit_block_doi 10.5517/ccdc.csd.cc21bb1s
_audit_creation_method SHELXL-97
_audit_update_record
;
2018-12-21 deposited with the CCDC.	2019-06-25 downloaded from the CCDC.
;
_cell_angle_alpha 84.804(4)
_cell_angle_beta 85.101(4)
_cell_angle_gamma 74.968(3)
_cell_formula_units_Z 1
_cell_length_a 7.6379(8)
_cell_length_b 13.8560(15)
_cell_length_c 15.3484(16)
_cell_measurement_reflns_used 5911
_cell_measurement_temperature 293(2)
_cell_measurement_theta_max 25.68
_cell_measurement_theta_min 2.98
_cell_volume 1559.1(3)
_computing_structure_refinement 'SHELXL-97 (Sheldrick, 1997)'
_computing_structure_solution 'SHELXS-97 (Sheldrick, 1990)'
_diffrn_ambient_temperature 293(2)
_diffrn_measured_fraction_theta_full 0.997
_diffrn_measured_fraction_theta_max 0.997
_diffrn_measurement_device_type 'CCD area detector'
_diffrn_measurement_method 'phi and omega scans'
_diffrn_radiation_monochromator graphite
_diffrn_radiation_source 'fine-focus sealed tube'
_diffrn_radiation_type MoK\a
_diffrn_radiation_wavelength 0.71076
_diffrn_reflns_av_R_equivalents 0.1550
_diffrn_reflns_av_sigmaI/netI 0.1674
_diffrn_reflns_limit_h_max 9
_diffrn_reflns_limit_h_min -9
_diffrn_reflns_limit_k_max 16
_diffrn_reflns_limit_k_min -16
_diffrn_reflns_limit_l_max 18
_diffrn_reflns_limit_l_min -18
_diffrn_reflns_number 29551
_diffrn_reflns_theta_full 25.68
_diffrn_reflns_theta_max 25.68
_diffrn_reflns_theta_min 2.98
_exptl_absorpt_coefficient_mu 0.221
_exptl_absorpt_correction_T_max 0.9928
_exptl_absorpt_correction_T_min 0.9141
_exptl_crystal_colour ORANGE
_exptl_crystal_density_diffrn 1.386
_exptl_crystal_density_method 'not measured'
_exptl_crystal_description BAR
_exptl_crystal_F_000 680
_exptl_crystal_size_max 0.41
_exptl_crystal_size_mid 0.09
_exptl_crystal_size_min 0.03
_refine_diff_density_max 0.410
_refine_diff_density_min -0.324
_refine_diff_density_rms 0.055
_refine_ls_extinction_method none
_refine_ls_goodness_of_fit_ref 1.006
_refine_ls_hydrogen_treatment mixed
_refine_ls_matrix_type full
_refine_ls_number_parameters 407
_refine_ls_number_reflns 5911
_refine_ls_number_restraints 1
_refine_ls_restrained_S_all 1.006
_refine_ls_R_factor_all 0.2052
_refine_ls_R_factor_gt 0.0724
_refine_ls_shift/su_max 0.003
_refine_ls_shift/su_mean 0.000
_refine_ls_structure_factor_coef Fsqd
_refine_ls_weighting_details 'calc w=1/[\s^2^(Fo^2^)+(0.0650P)^2^+0.1266P] where P=(Fo^2^+2Fc^2^)/3'
_refine_ls_weighting_scheme calc
_refine_ls_wR_factor_gt 0.1305
_refine_ls_wR_factor_ref 0.1657
_reflns_number_gt 2628
_reflns_number_total 5911
_reflns_threshold_expression >2sigma(I)
_cod_data_source_file c9cc03054a2.cif
_cod_data_source_block ja
_cod_depositor_comments
;
The following automatic conversions were performed:

data item '_symmetry_cell_setting' value 'Triclinic' was changed to
'triclinic' in accordance with the
/home/data/users/saulius/crontab/automatic-downloads/current/RSC/lib/dictionaries/cif_core.dic
dictionary named 'cif_core.dic' version 2.4.2 last updated on
2011-04-26.

Automatic conversion script
Id: cif_fix_values 7556 2019-12-06 15:28:31Z antanas 
;
_cod_original_sg_symbol_H-M P-1
_cod_database_code 7125735

loop_
_symmetry_equiv_pos_as_xyz
'x, y, z'
'-x, -y, -z'

loop_
_atom_site_label
_atom_site_type_symbol
_atom_site_fract_x
_atom_site_fract_y
_atom_site_fract_z
_atom_site_U_iso_or_equiv
_atom_site_adp_type
_atom_site_occupancy
_atom_site_symmetry_multiplicity
_atom_site_calc_flag
_atom_site_refinement_flags
S1 S 0.42839(15) 0.86790(8) 0.41944(7) 0.0438(4) Uani 1 1 d .
S2 S 0.86067(16) 0.86880(9) -0.03658(8) 0.0515(4) Uani 1 1 d .
O4 O 0.0848(4) 1.11276(19) 0.58206(18) 0.0391(7) Uani 1 1 d .
O2 O 0.5741(4) 1.1657(2) 0.07214(19) 0.0486(8) Uani 1 1 d .
O3 O 0.1670(4) 1.0262(2) 0.7054(2) 0.0535(9) Uani 1 1 d .
C20 C -0.0083(5) 1.2128(3) 0.4565(3) 0.0391(11) Uani 1 1 d .
H20 H -0.0749 1.2608 0.4934 0.047 Uiso 1 1 calc R
O1 O 0.4736(4) 1.0910(2) 0.1918(2) 0.0657(10) Uani 1 1 d .
C28 C 0.2969(5) 0.9486(3) 0.5741(3) 0.0320(10) Uani 1 1 d .
C22 C 0.1951(5) 1.0484(3) 0.4408(3) 0.0309(10) Uani 1 1 d .
N4 N -0.1073(5) 1.3204(3) 0.3280(2) 0.0605(8) Uani 1 1 d .
C6 C 0.6659(5) 1.1617(3) -0.0098(3) 0.0383(11) Uani 1 1 d .
C21 C 0.0907(5) 1.1241(3) 0.4911(3) 0.0329(10) Uani 1 1 d .
C5 C 0.7544(5) 1.0711(3) -0.0437(3) 0.0344(10) Uani 1 1 d .
C30 C 0.2984(5) 0.9596(3) 0.4849(3) 0.0285(10) Uani 1 1 d .
C3 C 0.8400(5) 1.1677(3) -0.1716(3) 0.0431(11) Uani 1 1 d .
H3 H 0.9008 1.1690 -0.2267 0.052 Uiso 1 1 calc R
C1 C 0.6600(5) 1.2535(3) -0.0515(3) 0.0409(11) Uani 1 1 d .
H1 H 0.5988 1.3114 -0.0246 0.049 Uiso 1 1 calc R
N1 N 0.7438(5) 1.3491(3) -0.1791(2) 0.0471(10) Uani 1 1 d .
C18 C 0.0954(6) 1.1567(3) 0.3122(3) 0.0418(11) Uani 1 1 d .
H18 H 0.0985 1.1675 0.2514 0.050 Uiso 1 1 calc R
C13 C 0.5647(6) 1.0796(4) 0.1229(3) 0.0449(8) Uani 1 1 d .
C23 C 0.1918(5) 1.0692(3) 0.3497(3) 0.0381(11) Uani 1 1 d .
H23 H 0.2588 1.0205 0.3135 0.046 Uiso 1 1 calc R
C19 C -0.0110(5) 1.2328(3) 0.3654(3) 0.0364(11) Uani 1 1 d .
C2 C 0.7475(5) 1.2598(3) -0.1356(3) 0.0399(11) Uani 1 1 d .
C12 C 0.6590(6) 0.9835(3) 0.0906(3) 0.0449(8) Uani 1 1 d .
C29 C 0.1828(5) 1.0280(3) 0.6271(3) 0.0374(11) Uani 1 1 d .
C11 C 0.7502(5) 0.9810(3) 0.0082(3) 0.0361(11) Uani 1 1 d .
C4 C 0.8415(5) 1.0788(3) -0.1277(3) 0.0392(11) Uani 1 1 d .
H4 H 0.9023 1.0203 -0.1539 0.047 Uiso 1 1 calc R
C31 C 0.4004(5) 0.8625(3) 0.6222(3) 0.0371(11) Uani 1 1 d .
H31 H 0.3907 0.8624 0.6830 0.045 Uiso 1 1 calc R
C32 C 0.5108(6) 0.7816(3) 0.5863(3) 0.0378(11) Uani 1 1 d .
C14 C 0.6510(6) 0.8964(4) 0.1448(3) 0.0514(13) Uani 1 1 d .
H14 H 0.5914 0.9058 0.2000 0.062 Uiso 1 1 calc R
C15 C 0.7214(6) 0.8017(4) 0.1240(3) 0.0528(13) Uani 1 1 d .
C33 C 0.5409(6) 0.7685(3) 0.4922(3) 0.0434(12) Uani 1 1 d .
C8 C 0.8453(6) 1.3597(4) -0.2633(3) 0.0601(14) Uani 1 1 d .
H8A H 0.9532 1.3044 -0.2665 0.072 Uiso 1 1 calc R
H8B H 0.8845 1.4212 -0.2662 0.072 Uiso 1 1 calc R
C34 C 0.6057(6) 0.6999(4) 0.6425(3) 0.0471(12) Uani 1 1 d .
C16 C 0.8158(7) 0.7732(4) 0.0404(3) 0.0543(13) Uani 1 1 d .
N5 N 0.6774(6) 0.6345(3) 0.6878(3) 0.0735(14) Uani 1 1 d .
C24 C -0.0903(7) 1.3485(3) 0.2326(3) 0.0605(8) Uani 1 1 d .
H24A H 0.0335 1.3206 0.2102 0.073 Uiso 1 1 calc R
H24B H -0.1161 1.4209 0.2231 0.073 Uiso 1 1 calc R
N6 N 0.6455(7) 0.6912(3) 0.4634(3) 0.0784(16) Uani 1 1 d .
H6 H 0.646(8) 0.689(4) 0.413(3) 0.094 Uiso 1 1 d .
C26 C -0.2249(7) 1.3988(3) 0.3830(3) 0.0605(8) Uani 1 1 d .
H26A H -0.3184 1.4425 0.3484 0.073 Uiso 1 1 calc R
H26B H -0.2839 1.3673 0.4319 0.073 Uiso 1 1 calc R
C9 C 0.6288(7) 1.4435(3) -0.1477(3) 0.0643(15) Uani 1 1 d .
H9A H 0.5208 1.4304 -0.1162 0.077 Uiso 1 1 calc R
H9B H 0.5904 1.4897 -0.1979 0.077 Uiso 1 1 calc R
C17 C 0.7019(7) 0.7208(4) 0.1875(4) 0.0708(17) Uani 1 1 d .
C7 C 0.7370(8) 1.3617(4) -0.3409(3) 0.0813(17) Uani 1 1 d .
H7A H 0.8043 1.3776 -0.3936 0.122 Uiso 1 1 calc R
H7B H 0.6238 1.4116 -0.3351 0.122 Uiso 1 1 calc R
H7C H 0.7138 1.2972 -0.3437 0.122 Uiso 1 1 calc R
C27 C -0.1140(7) 1.4575(4) 0.4158(3) 0.0783(17) Uani 1 1 d .
H27A H -0.0565 1.4888 0.3672 0.117 Uiso 1 1 calc R
H27B H -0.0228 1.4141 0.4508 0.117 Uiso 1 1 calc R
H27C H -0.1898 1.5080 0.4510 0.117 Uiso 1 1 calc R
N2 N 0.6888(7) 0.6578(4) 0.2377(4) 0.1017(18) Uani 1 1 d .
N3 N 0.8651(8) 0.6830(4) 0.0214(4) 0.0975(17) Uani 1 1 d D
H3A H 0.925(8) 0.675(5) -0.022(3) 0.117 Uiso 1 1 d D
C10 C 0.7237(8) 1.4928(4) -0.0879(4) 0.094(2) Uani 1 1 d .
H10A H 0.8330 1.5041 -0.1179 0.141 Uiso 1 1 calc R
H10B H 0.7535 1.4498 -0.0358 0.141 Uiso 1 1 calc R
H10C H 0.6445 1.5557 -0.0723 0.141 Uiso 1 1 calc R
C25 C -0.2177(7) 1.3112(4) 0.1837(3) 0.0917(19) Uani 1 1 d .
H25A H -0.2013 1.3290 0.1222 0.138 Uiso 1 1 calc R
H25B H -0.3406 1.3410 0.2041 0.138 Uiso 1 1 calc R
H25C H -0.1930 1.2397 0.1934 0.138 Uiso 1 1 calc R

loop_
_atom_site_aniso_label
_atom_site_aniso_U_11
_atom_site_aniso_U_22
_atom_site_aniso_U_33
_atom_site_aniso_U_23
_atom_site_aniso_U_13
_atom_site_aniso_U_12
S1 0.0520(8) 0.0321(7) 0.0432(8) -0.0082(5) 0.0019(6) -0.0029(6)
S2 0.0562(8) 0.0479(8) 0.0517(8) -0.0047(6) -0.0066(6) -0.0143(6)
O4 0.0438(18) 0.0322(17) 0.0358(19) -0.0075(14) 0.0009(14) 0.0009(14)
O2 0.053(2) 0.051(2) 0.040(2) -0.0069(15) 0.0058(16) -0.0119(16)
O3 0.061(2) 0.060(2) 0.030(2) -0.0057(16) -0.0040(16) 0.0040(17)
C20 0.040(3) 0.032(3) 0.040(3) -0.008(2) 0.002(2) -0.001(2)
O1 0.063(2) 0.090(3) 0.034(2) 0.0006(17) 0.0139(17) -0.0083(19)
C28 0.034(3) 0.028(2) 0.034(3) 0.001(2) -0.006(2) -0.009(2)
C22 0.031(2) 0.027(2) 0.036(3) -0.009(2) 0.001(2) -0.010(2)
N4 0.074(2) 0.0473(17) 0.0514(17) 0.0051(13) -0.0098(15) -0.0003(15)
C6 0.035(3) 0.058(3) 0.025(3) -0.006(2) 0.001(2) -0.017(2)
C21 0.041(3) 0.034(3) 0.028(3) -0.004(2) 0.000(2) -0.017(2)
C5 0.028(2) 0.046(3) 0.032(3) -0.005(2) -0.001(2) -0.015(2)
C30 0.027(2) 0.031(3) 0.031(3) -0.005(2) 0.001(2) -0.012(2)
C3 0.039(3) 0.050(3) 0.038(3) -0.006(2) 0.008(2) -0.011(2)
C1 0.039(3) 0.043(3) 0.041(3) -0.009(2) 0.000(2) -0.009(2)
N1 0.053(3) 0.043(3) 0.043(2) -0.005(2) 0.005(2) -0.011(2)
C18 0.050(3) 0.041(3) 0.032(3) 0.001(2) -0.003(2) -0.009(2)
C13 0.036(2) 0.061(2) 0.040(2) 0.0017(18) -0.0095(17) -0.0159(17)
C23 0.040(3) 0.034(3) 0.039(3) -0.008(2) 0.002(2) -0.007(2)
C19 0.038(3) 0.035(3) 0.037(3) -0.002(2) -0.005(2) -0.009(2)
C2 0.036(3) 0.044(3) 0.040(3) 0.002(2) -0.002(2) -0.013(2)
C12 0.036(2) 0.061(2) 0.040(2) 0.0017(18) -0.0095(17) -0.0159(17)
C29 0.032(3) 0.039(3) 0.041(3) -0.004(2) -0.006(2) -0.009(2)
C11 0.029(2) 0.049(3) 0.036(3) -0.004(2) -0.012(2) -0.015(2)
C4 0.039(3) 0.039(3) 0.038(3) -0.008(2) -0.001(2) -0.006(2)
C31 0.039(3) 0.044(3) 0.033(3) -0.002(2) -0.004(2) -0.020(2)
C32 0.041(3) 0.028(3) 0.046(3) -0.002(2) -0.004(2) -0.010(2)
C14 0.049(3) 0.079(4) 0.032(3) 0.005(3) -0.009(2) -0.026(3)
C15 0.046(3) 0.062(4) 0.056(4) 0.013(3) -0.019(3) -0.024(3)
C33 0.040(3) 0.029(3) 0.060(3) -0.006(2) -0.006(2) -0.005(2)
C8 0.064(3) 0.051(3) 0.066(4) 0.005(3) 0.010(3) -0.022(3)
C34 0.040(3) 0.039(3) 0.062(3) 0.001(3) 0.003(3) -0.011(2)
C16 0.059(3) 0.042(3) 0.064(4) 0.006(3) -0.016(3) -0.017(3)
N5 0.065(3) 0.051(3) 0.094(4) 0.020(3) -0.004(3) -0.005(2)
C24 0.074(2) 0.0473(17) 0.0514(17) 0.0051(13) -0.0098(15) -0.0003(15)
N6 0.102(4) 0.052(3) 0.062(3) -0.015(3) -0.007(3) 0.019(3)
C26 0.074(2) 0.0473(17) 0.0514(17) 0.0051(13) -0.0098(15) -0.0003(15)
C9 0.090(4) 0.046(3) 0.054(3) 0.007(3) 0.002(3) -0.017(3)
C17 0.062(4) 0.073(4) 0.083(4) 0.033(3) -0.031(3) -0.031(3)
C7 0.112(5) 0.086(4) 0.049(4) -0.011(3) 0.000(3) -0.032(4)
C27 0.085(4) 0.053(4) 0.090(4) 0.000(3) 0.009(3) -0.011(3)
N2 0.092(4) 0.099(4) 0.116(5) 0.056(3) -0.034(3) -0.041(3)
N3 0.118(5) 0.061(3) 0.110(5) -0.008(3) 0.005(3) -0.019(3)
C10 0.129(5) 0.073(4) 0.090(5) -0.025(3) 0.002(4) -0.040(4)
C25 0.075(4) 0.124(5) 0.068(4) 0.000(4) -0.009(3) -0.010(4)

loop_
_atom_type_symbol
_atom_type_description
_atom_type_scat_dispersion_real
_atom_type_scat_dispersion_imag
_atom_type_scat_source
C C 0.0033 0.0016 'International Tables Vol C Tables 4.2.6.8 and 6.1.1.4'
H H 0.0000 0.0000 'International Tables Vol C Tables 4.2.6.8 and 6.1.1.4'
O O 0.0106 0.0060 'International Tables Vol C Tables 4.2.6.8 and 6.1.1.4'
N N 0.0061 0.0033 'International Tables Vol C Tables 4.2.6.8 and 6.1.1.4'
S S 0.1246 0.1234 'International Tables Vol C Tables 4.2.6.8 and 6.1.1.4'

loop_
_geom_angle_atom_site_label_1
_geom_angle_atom_site_label_2
_geom_angle_atom_site_label_3
_geom_angle
C30 S1 C33 106.2(2)
C11 S2 C16 105.6(2)
C29 O4 C21 122.4(3)
C13 O2 C6 121.3(3)
C21 C20 C19 120.4(4)
C21 C20 H20 119.8
C19 C20 H20 119.8
C30 C28 C31 124.0(4)
C30 C28 C29 120.2(4)
C31 C28 C29 115.8(4)
C21 C22 C23 115.6(4)
C21 C22 C30 118.4(4)
C23 C22 C30 126.0(4)
C19 N4 C24 122.9(4)
C19 N4 C26 120.7(4)
C24 N4 C26 116.2(3)
C1 C6 O2 113.7(4)
C1 C6 C5 124.9(4)
O2 C6 C5 121.4(4)
C20 C21 O4 115.5(4)
C20 C21 C22 123.6(4)
O4 C21 C22 120.9(4)
C6 C5 C4 115.1(4)
C6 C5 C11 118.4(4)
C4 C5 C11 126.6(4)
C28 C30 C22 121.3(4)
C28 C30 S1 122.0(3)
C22 C30 S1 116.7(3)
C4 C3 C2 121.5(4)
C4 C3 H3 119.3
C2 C3 H3 119.3
C6 C1 C2 119.3(4)
C6 C1 H1 120.3
C2 C1 H1 120.3
C2 N1 C8 123.1(4)
C2 N1 C9 122.1(4)
C8 N1 C9 114.7(4)
C23 C18 C19 120.3(4)
C23 C18 H18 119.8
C19 C18 H18 119.8
O1 C13 O2 116.2(4)
O1 C13 C12 124.9(4)
O2 C13 C12 118.9(4)
C18 C23 C22 122.9(4)
C18 C23 H23 118.6
C22 C23 H23 118.6
N4 C19 C20 122.4(4)
N4 C19 C18 120.4(4)
C20 C19 C18 117.2(4)
N1 C2 C1 121.1(4)
N1 C2 C3 122.0(4)
C1 C2 C3 116.8(4)
C11 C12 C14 123.3(4)
C11 C12 C13 119.0(4)
C14 C12 C13 117.8(4)
O3 C29 O4 116.7(4)
O3 C29 C28 126.5(4)
O4 C29 C28 116.8(4)
C12 C11 C5 121.0(4)
C12 C11 S2 121.8(3)
C5 C11 S2 117.2(3)
C3 C4 C5 122.4(4)
C3 C4 H4 118.8
C5 C4 H4 118.8
C32 C31 C28 125.1(4)
C32 C31 H31 117.4
C28 C31 H31 117.4
C31 C32 C34 119.3(4)
C31 C32 C33 124.8(4)
C34 C32 C33 115.8(4)
C15 C14 C12 126.1(5)
C15 C14 H14 117.0
C12 C14 H14 117.0
C14 C15 C17 119.0(5)
C14 C15 C16 124.4(4)
C17 C15 C16 116.6(5)
N6 C33 C32 121.4(4)
N6 C33 S1 120.8(4)
C32 C33 S1 117.8(3)
N1 C8 C7 113.3(4)
N1 C8 H8A 108.9
C7 C8 H8A 108.9
N1 C8 H8B 108.9
C7 C8 H8B 108.9
H8A C8 H8B 107.7
N5 C34 C32 178.4(5)
N3 C16 C15 121.6(5)
N3 C16 S2 119.8(4)
C15 C16 S2 118.6(4)
N4 C24 C25 111.5(4)
N4 C24 H24A 109.3
C25 C24 H24A 109.3
N4 C24 H24B 109.3
C25 C24 H24B 109.3
H24A C24 H24B 108.0
C33 N6 H6 114(4)
C27 C26 N4 109.6(4)
C27 C26 H26A 109.8
N4 C26 H26A 109.8
C27 C26 H26B 109.8
N4 C26 H26B 109.8
H26A C26 H26B 108.2
N1 C9 C10 113.4(4)
N1 C9 H9A 108.9
C10 C9 H9A 108.9
N1 C9 H9B 108.9
C10 C9 H9B 108.9
H9A C9 H9B 107.7
N2 C17 C15 179.0(6)
C8 C7 H7A 109.5
C8 C7 H7B 109.5
H7A C7 H7B 109.5
C8 C7 H7C 109.5
H7A C7 H7C 109.5
H7B C7 H7C 109.5
C26 C27 H27A 109.5
C26 C27 H27B 109.5
H27A C27 H27B 109.5
C26 C27 H27C 109.5
H27A C27 H27C 109.5
H27B C27 H27C 109.5
C16 N3 H3A 114(6)
C9 C10 H10A 109.5
C9 C10 H10B 109.5
H10A C10 H10B 109.5
C9 C10 H10C 109.5
H10A C10 H10C 109.5
H10B C10 H10C 109.5
C24 C25 H25A 109.5
C24 C25 H25B 109.5
H25A C25 H25B 109.5
C24 C25 H25C 109.5
H25A C25 H25C 109.5
H25B C25 H25C 109.5

loop_
_geom_bond_atom_site_label_1
_geom_bond_atom_site_label_2
_geom_bond_distance
S1 C30 1.737(4)
S1 C33 1.775(4)
S2 C11 1.736(4)
S2 C16 1.775(5)
O4 C29 1.380(5)
O4 C21 1.389(4)
O2 C13 1.379(5)
O2 C6 1.386(4)
O3 C29 1.196(5)
C20 C21 1.354(5)
C20 C19 1.402(5)
C20 H20 0.9300
O1 C13 1.215(5)
C28 C30 1.362(5)
C28 C31 1.430(5)
C28 C29 1.475(5)
C22 C21 1.392(5)
C22 C23 1.403(5)
C22 C30 1.425(5)
N4 C19 1.352(5)
N4 C24 1.483(5)
N4 C26 1.494(5)
C6 C1 1.362(5)
C6 C5 1.386(5)
C5 C4 1.407(5)
C5 C11 1.425(5)
C3 C4 1.348(5)
C3 C2 1.424(5)
C3 H3 0.9300
C1 C2 1.408(6)
C1 H1 0.9300
N1 C2 1.347(5)
N1 C8 1.465(5)
N1 C9 1.469(5)
C18 C23 1.352(5)
C18 C19 1.427(5)
C18 H18 0.9300
C13 C12 1.448(6)
C23 H23 0.9300
C12 C11 1.390(6)
C12 C14 1.414(6)
C4 H4 0.9300
C31 C32 1.347(5)
C31 H31 0.9300
C32 C34 1.433(6)
C32 C33 1.464(6)
C14 C15 1.340(6)
C14 H14 0.9300
C15 C17 1.446(7)
C15 C16 1.452(7)
C33 N6 1.251(6)
C8 C7 1.502(6)
C8 H8A 0.9700
C8 H8B 0.9700
C34 N5 1.139(5)
C16 N3 1.263(6)
C24 C25 1.494(6)
C24 H24A 0.9700
C24 H24B 0.9700
N6 H6 0.77(5)
C26 C27 1.461(6)
C26 H26A 0.9700
C26 H26B 0.9700
C9 C10 1.524(6)
C9 H9A 0.9700
C9 H9B 0.9700
C17 N2 1.130(6)
C7 H7A 0.9600
C7 H7B 0.9600
C7 H7C 0.9600
C27 H27A 0.9600
C27 H27B 0.9600
C27 H27C 0.9600
N3 H3A 0.78(2)
C10 H10A 0.9600
C10 H10B 0.9600
C10 H10C 0.9600
C25 H25A 0.9600
C25 H25B 0.9600
C25 H25C 0.9600

loop_
_geom_torsion_atom_site_label_1
_geom_torsion_atom_site_label_2
_geom_torsion_atom_site_label_3
_geom_torsion_atom_site_label_4
_geom_torsion
C13 O2 C6 C1 179.2(4)
C13 O2 C6 C5 -1.0(5)
C19 C20 C21 O4 179.4(3)
C19 C20 C21 C22 0.4(6)
C29 O4 C21 C20 -177.9(4)
C29 O4 C21 C22 1.1(5)
C23 C22 C21 C20 -0.3(6)
C30 C22 C21 C20 177.9(4)
C23 C22 C21 O4 -179.3(3)
C30 C22 C21 O4 -1.1(5)
C1 C6 C5 C4 -0.3(6)
O2 C6 C5 C4 179.9(3)
C1 C6 C5 C11 179.3(4)
O2 C6 C5 C11 -0.4(6)
C31 C28 C30 C22 -178.6(4)
C29 C28 C30 C22 1.8(6)
C31 C28 C30 S1 0.3(5)
C29 C28 C30 S1 -179.3(3)
C21 C22 C30 C28 -0.4(5)
C23 C22 C30 C28 177.6(4)
C21 C22 C30 S1 -179.3(3)
C23 C22 C30 S1 -1.4(5)
C33 S1 C30 C28 0.7(4)
C33 S1 C30 C22 179.6(3)
O2 C6 C1 C2 -179.7(3)
C5 C6 C1 C2 0.5(6)
C6 O2 C13 O1 -176.5(4)
C6 O2 C13 C12 2.4(5)
C19 C18 C23 C22 -0.8(6)
C21 C22 C23 C18 0.5(6)
C30 C22 C23 C18 -177.5(4)
C24 N4 C19 C20 170.7(4)
C26 N4 C19 C20 -3.4(6)
C24 N4 C19 C18 -8.3(6)
C26 N4 C19 C18 177.5(4)
C21 C20 C19 N4 -179.7(4)
C21 C20 C19 C18 -0.7(6)
C23 C18 C19 N4 179.9(4)
C23 C18 C19 C20 0.9(6)
C8 N1 C2 C1 174.7(4)
C9 N1 C2 C1 -8.7(6)
C8 N1 C2 C3 -5.0(6)
C9 N1 C2 C3 171.6(4)
C6 C1 C2 N1 179.6(4)
C6 C1 C2 C3 -0.7(6)
C4 C3 C2 N1 -179.4(4)
C4 C3 C2 C1 0.9(6)
O1 C13 C12 C11 176.3(4)
O2 C13 C12 C11 -2.4(6)
O1 C13 C12 C14 -2.8(6)
O2 C13 C12 C14 178.5(4)
C21 O4 C29 O3 -179.8(4)
C21 O4 C29 C28 0.3(5)
C30 C28 C29 O3 178.3(4)
C31 C28 C29 O3 -1.3(6)
C30 C28 C29 O4 -1.8(5)
C31 C28 C29 O4 178.6(3)
C14 C12 C11 C5 -179.8(4)
C13 C12 C11 C5 1.1(6)
C14 C12 C11 S2 1.0(6)
C13 C12 C11 S2 -178.0(3)
C6 C5 C11 C12 0.3(6)
C4 C5 C11 C12 179.9(4)
C6 C5 C11 S2 179.5(3)
C4 C5 C11 S2 -0.9(5)
C16 S2 C11 C12 3.2(4)
C16 S2 C11 C5 -176.0(3)
C2 C3 C4 C5 -0.8(6)
C6 C5 C4 C3 0.5(6)
C11 C5 C4 C3 -179.2(4)
C30 C28 C31 C32 -0.4(6)
C29 C28 C31 C32 179.1(4)
C28 C31 C32 C34 -179.5(4)
C28 C31 C32 C33 -0.7(6)
C11 C12 C14 C15 -2.8(7)
C13 C12 C14 C15 176.2(4)
C12 C14 C15 C17 179.7(4)
C12 C14 C15 C16 -1.1(7)
C31 C32 C33 N6 -179.9(5)
C34 C32 C33 N6 -1.1(6)
C31 C32 C33 S1 1.7(6)
C34 C32 C33 S1 -179.4(3)
C30 S1 C33 N6 -179.9(4)
C30 S1 C33 C32 -1.6(4)
C2 N1 C8 C7 92.4(5)
C9 N1 C8 C7 -84.3(5)
C31 C32 C34 N5 68(20)
C33 C32 C34 N5 -111(20)
C14 C15 C16 N3 -173.6(5)
C17 C15 C16 N3 5.6(7)
C14 C15 C16 S2 6.0(6)
C17 C15 C16 S2 -174.8(3)
C11 S2 C16 N3 173.2(5)
C11 S2 C16 C15 -6.4(4)
C19 N4 C24 C25 88.2(5)
C26 N4 C24 C25 -97.4(5)
C19 N4 C26 C27 82.4(5)
C24 N4 C26 C27 -92.1(5)
C2 N1 C9 C10 90.8(5)
C8 N1 C9 C10 -92.3(5)
C14 C15 C17 N2 -82(44)
C16 C15 C17 N2 99(44)
